data_7131682
loop_
_publ_author_name
'Patra, Ashoke Kumar'
'Srimayee, Soumya'
'Halder, Dibakar'
'Roy, Anik'
'Mukherjee, Souvik'
'Kundu, Somenath'
'Hossain, Maidul'
'Saha, Rajat'
'Lee, Chang-Hee'
'Manna, Debasis'
'Saha, Indrajit'

_publ_section_title
;
 Transmembrane fluoride anion transport by
 <i>meso</i>-3,5-bis(trifluoromethyl)phenyl picket calix[4]pyrrole.
;
_journal_issue 48
_journal_name_full 'Chemical communications (Cambridge, England)'
_journal_page_first 7407
_journal_page_last 7410
_journal_paper_doi 10.1039/d3cc02032k
_journal_volume 59
_journal_year 2023
_chemical_formula_moiety 'C58 H74 F12 N5 O'
_chemical_formula_sum 'C58 H74 F12 N5 O'
_chemical_formula_weight 1085.22
_space_group_crystal_system orthorhombic
_space_group_IT_number 33
_space_group_name_Hall 'P 2c -2n'
_space_group_name_H-M_alt 'P n a 21'
_atom_sites_solution_hydrogens mixed
_audit_creation_method SHELXL-2018/3
_audit_update_record
;
2023-01-24 deposited with the CCDC.	2023-05-19 downloaded from the CCDC.
;
_cell_angle_alpha 90
_cell_angle_beta 90
_cell_angle_gamma 90
_cell_formula_units_Z 4
_cell_length_a 21.8214(16)
_cell_length_b 13.2329(10)
_cell_length_c 20.7744(16)
_cell_measurement_reflns_used 28242
_cell_measurement_temperature 299(2)
_cell_measurement_theta_max 26.376
_cell_measurement_theta_min 1.800
_cell_volume 5998.8(8)
_computing_cell_refinement 'SAINT (Bruker, 2008)'
_computing_data_collection 'APEX2 (Bruker, 2008)'
_computing_data_reduction 'SAINT (Bruker, 2008)'
_computing_structure_refinement 'SHELXL-2018/3 (Sheldrick, 2018)'
_computing_structure_solution 'SHELXT 2018/2 (Sheldrick, 2018)'
_diffrn_ambient_temperature 299(2)
_diffrn_measured_fraction_theta_full 1.000
_diffrn_measured_fraction_theta_max 1.000
_diffrn_measurement_device_type '(SADABS; Bruker, 2008)'
_diffrn_radiation_type MoK\a
_diffrn_radiation_wavelength 0.71073
_diffrn_reflns_av_R_equivalents 0.0533
_diffrn_reflns_av_unetI/netI 0.0715
_diffrn_reflns_Laue_measured_fraction_full 1.000
_diffrn_reflns_Laue_measured_fraction_max 1.000
_diffrn_reflns_limit_h_max 23
_diffrn_reflns_limit_h_min -27
_diffrn_reflns_limit_k_max 16
_diffrn_reflns_limit_k_min -16
_diffrn_reflns_limit_l_max 25
_diffrn_reflns_limit_l_min -17
_diffrn_reflns_number 28242
_diffrn_reflns_point_group_measured_fraction_full 0.830
_diffrn_reflns_point_group_measured_fraction_max 0.828
_diffrn_reflns_theta_full 25.242
_diffrn_reflns_theta_max 26.376
_diffrn_reflns_theta_min 1.800
_exptl_absorpt_coefficient_mu 0.097
_exptl_absorpt_correction_type multi-scan
_exptl_absorpt_process_details '(SADABS; Bruker, 2008)'
_exptl_crystal_colour Colorless
_exptl_crystal_density_diffrn 1.202
_exptl_crystal_description Whisker
_exptl_crystal_F_000 2292
_exptl_crystal_size_max 0.16
_exptl_crystal_size_mid 0.12
_exptl_crystal_size_min 0.08
_exptl_transmission_factor_max 0.992
_exptl_transmission_factor_min 0.986
_refine_diff_density_max 0.347
_refine_diff_density_min -0.241
_refine_diff_density_rms 0.068
_refine_ls_abs_structure_details
;
 Refined as an inversion twin.
;
_refine_ls_abs_structure_Flack 2.0(15)
_refine_ls_extinction_method none
_refine_ls_goodness_of_fit_ref 1.021
_refine_ls_hydrogen_treatment constr
_refine_ls_matrix_type full
_refine_ls_number_parameters 767
_refine_ls_number_reflns 10159
_refine_ls_number_restraints 32
_refine_ls_restrained_S_all 1.025
_refine_ls_R_factor_all 0.1566
_refine_ls_R_factor_gt 0.0730
_refine_ls_shift/su_max 0.111
_refine_ls_shift/su_mean 0.021
_refine_ls_structure_factor_coef Fsqd
_refine_ls_weighting_details 'w=1/[\s^2^(Fo^2^)+(0.1406P)^2^] where P=(Fo^2^+2Fc^2^)/3'
_refine_ls_weighting_scheme calc
_refine_ls_wR_factor_gt 0.1920
_refine_ls_wR_factor_ref 0.2574
_reflns_Friedel_coverage 0.609
_reflns_Friedel_fraction_full 0.650
_reflns_Friedel_fraction_max 0.645
_reflns_number_gt 4904
_reflns_number_total 10159
_reflns_threshold_expression 'I > 2\s(I)'
_cod_data_source_file d3cc02032k2.cif
_cod_data_source_block shelx_CCDC1
_cod_depositor_comments 'Adding full bibliography for 7131681--7131686.cif.'
_cod_database_code 7131682
_shelx_shelxl_version_number 2018/3
_shelx_space_group_comment
;
The symmetry employed for this shelxl refinement is uniquely defined
by the following loop, which should always be used as a source of
symmetry information in preference to the above space-group names.
They are only intended as comments.
;

loop_
_space_group_symop_operation_xyz
'x, y, z'
'-x, -y, z+1/2'
'x+1/2, -y+1/2, z'
'-x+1/2, y+1/2, z+1/2'

loop_
_atom_site_label
_atom_site_type_symbol
_atom_site_fract_x
_atom_site_fract_y
_atom_site_fract_z
_atom_site_U_iso_or_equiv
_atom_site_adp_type
_atom_site_occupancy
_atom_site_site_symmetry_order
_atom_site_calc_flag
_atom_site_refinement_flags_posn
_atom_site_refinement_flags_adp
_atom_site_refinement_flags_occupancy
_atom_site_disorder_assembly
_atom_site_disorder_group
F1 F 0.61910(17) 0.4332(2) 0.3299(3) 0.0623(8) Uani 1 1 d . . . . .
N1 N 0.5869(2) 0.5499(4) 0.2238(3) 0.0620(14) Uani 1 1 d . . . . .
H1 H 0.595551 0.511409 0.255936 0.074 Uiso 1 1 calc R U . . .
N2 N 0.7185(3) 0.5513(4) 0.2962(4) 0.0664(15) Uani 1 1 d . U . . .
H2 H 0.690785 0.508044 0.306605 0.080 Uiso 1 1 calc R U . . .
N3 N 0.6499(3) 0.5523(4) 0.4347(3) 0.0628(14) Uani 1 1 d . . . . .
H3 H 0.640438 0.516332 0.401635 0.075 Uiso 1 1 calc R U . . .
N4 N 0.5179(2) 0.5493(4) 0.3636(3) 0.0631(14) Uani 1 1 d . . . . .
H4 H 0.544402 0.503622 0.354047 0.076 Uiso 1 1 calc R U . . .
N5 N 0.8770(4) 0.3964(5) 0.8249(6) 0.112(2) Uani 1 1 d . . . . .
O1W O 0.6255(9) 0.2302(5) 0.3319(10) 0.274(7) Uani 1 1 d . . . . .
H1W1 H 0.596599 0.263579 0.349235 0.329 Uiso 1 1 d R U . . .
H2W1 H 0.620919 0.233730 0.291335 0.329 Uiso 1 1 d R U . . .
C1 C 0.5302(3) 0.5886(5) 0.2113(4) 0.0637(18) Uani 1 1 d . . . . .
C2 C 0.5363(4) 0.6449(6) 0.1563(4) 0.080(2) Uani 1 1 d . . . . .
H2A H 0.505187 0.681182 0.136245 0.096 Uiso 1 1 calc R U . . .
C3 C 0.5966(4) 0.6389(5) 0.1356(4) 0.075(2) Uani 1 1 d . . . . .
H3A H 0.612398 0.669498 0.098852 0.089 Uiso 1 1 calc R U . . .
C4 C 0.6287(3) 0.5809(5) 0.1778(4) 0.0592(16) Uani 1 1 d . . . . .
C5 C 0.6937(3) 0.5451(5) 0.1791(4) 0.0643(18) Uani 1 1 d . . . . .
C6 C 0.7281(3) 0.5863(5) 0.2339(4) 0.0649(18) Uani 1 1 d . . . . .
C7 C 0.7768(3) 0.6520(6) 0.2398(6) 0.088(3) Uani 1 1 d . . . . .
H7 H 0.795138 0.686821 0.206069 0.105 Uiso 1 1 calc R U . . .
C8 C 0.7940(4) 0.6581(7) 0.3038(6) 0.095(3) Uani 1 1 d . . . . .
H8 H 0.824814 0.699215 0.320218 0.114 Uiso 1 1 calc R U . . .
C9 C 0.7582(3) 0.5938(6) 0.3386(4) 0.071(2) Uani 1 1 d . . . . .
C10 C 0.7631(3) 0.5592(7) 0.4080(5) 0.084(2) Uani 1 1 d . . . . .
C11 C 0.7082(3) 0.5901(6) 0.4477(5) 0.074(2) Uani 1 1 d . . . . .
C12 C 0.7034(5) 0.6441(7) 0.5021(5) 0.098(3) Uani 1 1 d . . . . .
H12 H 0.735293 0.678045 0.522376 0.118 Uiso 1 1 calc R U . . .
C13 C 0.6419(5) 0.6410(6) 0.5235(5) 0.090(3) Uani 1 1 d . . . . .
H13 H 0.626090 0.673984 0.559326 0.108 Uiso 1 1 calc R U . . .
C14 C 0.6099(3) 0.5804(5) 0.4818(4) 0.0637(18) Uani 1 1 d . . . . .
C15 C 0.5442(3) 0.5464(5) 0.4824(4) 0.0643(18) Uani 1 1 d . . . . .
C16 C 0.5089(3) 0.5868(5) 0.4234(4) 0.0614(17) Uani 1 1 d . . . . .
C17 C 0.4640(4) 0.6571(6) 0.4194(5) 0.080(2) Uani 1 1 d . . . . .
H17 H 0.448141 0.694956 0.453233 0.096 Uiso 1 1 calc R U . . .
C18 C 0.4456(3) 0.6621(6) 0.3543(5) 0.081(2) Uani 1 1 d . . . . .
H18 H 0.415741 0.704902 0.337644 0.098 Uiso 1 1 calc R U . . .
C19 C 0.4790(3) 0.5940(5) 0.3200(4) 0.0649(18) Uani 1 1 d . . . . .
C20 C 0.4736(3) 0.5593(6) 0.2517(4) 0.073(2) Uani 1 1 d . . . . .
C21 C 0.7249(4) 0.5796(6) 0.1153(5) 0.095(3) Uani 1 1 d . . . . .
H21A H 0.702564 0.552885 0.079317 0.143 Uiso 1 1 calc R U . . .
H21B H 0.725012 0.652071 0.113183 0.143 Uiso 1 1 calc R U . . .
H21C H 0.766282 0.555113 0.114143 0.143 Uiso 1 1 calc R U . . .
C22 C 0.7694(4) 0.4450(7) 0.4088(5) 0.101(3) Uani 1 1 d . . . . .
H22A H 0.804284 0.425488 0.383599 0.151 Uiso 1 1 calc R U . . .
H22B H 0.774735 0.422285 0.452352 0.151 Uiso 1 1 calc R U . . .
H22C H 0.733078 0.414982 0.391047 0.151 Uiso 1 1 calc R U . . .
C23 C 0.8208(4) 0.6061(9) 0.4378(6) 0.128(4) Uani 1 1 d . . . . .
H23A H 0.856042 0.586941 0.412904 0.192 Uiso 1 1 calc R U . . .
H23B H 0.817060 0.678373 0.437924 0.192 Uiso 1 1 calc R U . . .
H23C H 0.825529 0.582285 0.481157 0.192 Uiso 1 1 calc R U . . .
C24 C 0.5130(4) 0.5834(6) 0.5438(4) 0.079(2) Uani 1 1 d . . . . .
H24A H 0.471010 0.561596 0.544026 0.119 Uiso 1 1 calc R U . . .
H24B H 0.533773 0.556161 0.580581 0.119 Uiso 1 1 calc R U . . .
H24C H 0.514464 0.655914 0.545287 0.119 Uiso 1 1 calc R U . . .
C25 C 0.4178(4) 0.6068(8) 0.2202(5) 0.109(3) Uani 1 1 d . . . . .
H25A H 0.414822 0.584052 0.176396 0.163 Uiso 1 1 calc R U . . .
H25B H 0.381591 0.587283 0.243268 0.163 Uiso 1 1 calc R U . . .
H25C H 0.421748 0.679029 0.220910 0.163 Uiso 1 1 calc R U . . .
C26 C 0.4680(4) 0.4419(6) 0.2502(5) 0.087(2) Uani 1 1 d . . . . .
H26A H 0.464559 0.419343 0.206463 0.131 Uiso 1 1 calc R U . . .
H26B H 0.503803 0.412425 0.269517 0.131 Uiso 1 1 calc R U . . .
H26C H 0.432292 0.421470 0.273871 0.131 Uiso 1 1 calc R U . . .
C27 C 0.6982(3) 0.4276(5) 0.1792(4) 0.0637(17) Uani 1 1 d . . . . .
C28 C 0.6510(3) 0.3699(5) 0.1553(4) 0.0646(19) Uani 1 1 d . . . . .
H28 H 0.615351 0.400925 0.140621 0.078 Uiso 1 1 calc R U . . .
C29 C 0.6564(3) 0.2663(6) 0.1529(5) 0.075(2) Uani 1 1 d . . . . .
C30 C 0.7090(4) 0.2180(6) 0.1748(5) 0.084(2) Uani 1 1 d . . . . .
H30 H 0.712545 0.147993 0.173265 0.100 Uiso 1 1 calc R U . . .
C31 C 0.7549(4) 0.2763(6) 0.1983(5) 0.085(2) Uani 1 1 d . . . . .
C32 C 0.7504(3) 0.3810(6) 0.1994(5) 0.079(2) Uani 1 1 d . . . . .
H32 H 0.783280 0.419541 0.213888 0.095 Uiso 1 1 calc R U . . .
C33 C 0.6058(5) 0.2068(8) 0.1267(7) 0.100(3) Uani 1 1 d . . . . .
C34 C 0.8145(7) 0.2286(11) 0.2206(11) 0.146(6) Uani 1 1 d . . . . .
C35 C 0.5406(3) 0.4299(5) 0.4828(4) 0.0586(16) Uani 1 1 d . . . . .
C36 C 0.5876(3) 0.3727(5) 0.5079(4) 0.0636(18) Uani 1 1 d . . . . .
H36 H 0.622352 0.405159 0.523670 0.076 Uiso 1 1 calc R U . . .
C37 C 0.5846(4) 0.2693(6) 0.5104(5) 0.075(2) Uani 1 1 d . . . . .
C38 C 0.5331(4) 0.2217(6) 0.4895(5) 0.090(3) Uani 1 1 d . . . . .
H38 H 0.530939 0.151551 0.491573 0.108 Uiso 1 1 calc R U . . .
C39 C 0.4848(4) 0.2745(6) 0.4655(5) 0.082(2) Uani 1 1 d . . . . .
C40 C 0.4884(3) 0.3785(6) 0.4616(4) 0.071(2) Uani 1 1 d . . . . .
H40 H 0.455730 0.414793 0.444649 0.085 Uiso 1 1 calc R U . . .
C41 C 0.6375(6) 0.2088(7) 0.5372(8) 0.115(4) Uani 1 1 d . . . . .
C42 C 0.4259(6) 0.2208(11) 0.4430(9) 0.122(4) Uani 1 1 d . . . . .
C43 C 0.8271(5) 0.4661(7) 0.8523(5) 0.111(3) Uani 1 1 d D . . . .
H43A H 0.845824 0.509873 0.884174 0.133 Uiso 1 1 calc R U . . .
H43B H 0.812165 0.508784 0.817758 0.133 Uiso 1 1 calc R U . . .
C44 C 0.7731(6) 0.4149(9) 0.8828(7) 0.158(5) Uani 1 1 d D . . . .
H44A H 0.786379 0.366519 0.915060 0.189 Uiso 1 1 calc R U . . .
H44B H 0.748755 0.379889 0.850751 0.189 Uiso 1 1 calc R U . . .
C45 C 0.7370(7) 0.4988(10) 0.9132(8) 0.269(14) Uani 1 1 d D . . . .
H45A H 0.763684 0.538446 0.940780 0.323 Uiso 1 1 calc R U . . .
H45B H 0.721107 0.542977 0.879904 0.323 Uiso 1 1 calc R U . . .
C46 C 0.6850(8) 0.457(2) 0.9521(10) 0.39(3) Uani 1 1 d D . . . .
H46A H 0.662436 0.511774 0.971171 0.590 Uiso 1 1 calc R U . . .
H46B H 0.658339 0.418717 0.924669 0.590 Uiso 1 1 calc R U . . .
H46C H 0.700842 0.414194 0.985440 0.590 Uiso 1 1 calc R U . . .
C47 C 0.8492(8) 0.3346(10) 0.7694(10) 0.160(6) Uani 1 1 d D . . . .
H47A H 0.872912 0.272770 0.767176 0.192 Uiso 1 1 calc R U . . .
H47B H 0.808507 0.315211 0.783620 0.192 Uiso 1 1 calc R U . . .
C48 C 0.8418(10) 0.3701(19) 0.7003(12) 0.259(13) Uani 1 1 d D . . . .
H48A H 0.873896 0.416604 0.687375 0.310 Uiso 1 1 calc R U . . .
H48B H 0.839495 0.314337 0.670109 0.310 Uiso 1 1 calc R U . . .
C49 C 0.7834(12) 0.4201(11) 0.7087(9) 0.205(9) Uani 1 1 d D . . . .
H49A H 0.786449 0.488430 0.725253 0.246 Uiso 1 1 calc R U . . .
H49B H 0.753627 0.380854 0.732802 0.246 Uiso 1 1 calc R U . . .
C50 C 0.7754(11) 0.4140(14) 0.6356(10) 0.309(17) Uani 1 1 d D . . . .
H50A H 0.736967 0.443856 0.623660 0.464 Uiso 1 1 calc R U . . .
H50B H 0.808232 0.449847 0.614914 0.464 Uiso 1 1 calc R U . . .
H50C H 0.776098 0.344528 0.622305 0.464 Uiso 1 1 calc R U . . .
C51 C 0.9251(6) 0.4616(8) 0.7986(7) 0.136(5) Uani 1 1 d D . . . .
H51A H 0.938556 0.506857 0.832542 0.163 Uiso 1 1 calc R U . . .
H51B H 0.907065 0.503022 0.765042 0.163 Uiso 1 1 calc R U . . .
C55 C 0.8994(6) 0.3242(9) 0.8763(7) 0.126(4) Uani 1 1 d D . . . .
H55A H 0.865724 0.279530 0.887339 0.151 Uiso 1 1 calc R U . . .
H55B H 0.931390 0.282677 0.857582 0.151 Uiso 1 1 calc R U . . .
C56 C 0.9238(10) 0.3685(13) 0.9378(8) 0.242(12) Uani 1 1 d D . . . .
H56A H 0.889381 0.410922 0.949650 0.290 Uiso 1 1 calc R U . . .
H56B H 0.920080 0.310114 0.965698 0.290 Uiso 1 1 calc R U . . .
C57 C 0.9741(14) 0.424(2) 0.9720(14) 0.79(9) Uani 1 1 d D . . . .
H57A H 0.976362 0.493131 0.957389 0.943 Uiso 1 1 calc R U . . .
H57B H 1.013297 0.391280 0.963997 0.943 Uiso 1 1 calc R U . . .
C58 C 0.9584(16) 0.4193(18) 1.0422(12) 0.35(2) Uani 1 1 d D . . . .
H58A H 0.989436 0.453807 1.066510 0.530 Uiso 1 1 calc R U . . .
H58B H 0.919525 0.451379 1.049204 0.530 Uiso 1 1 calc R U . . .
H58C H 0.956257 0.350091 1.055776 0.530 Uiso 1 1 calc R U . . .
F111 F 0.577(3) 0.165(6) 0.183(4) 0.15(3) Uani 0.1356 1 d . . P . .
F2 F 0.6196(19) 0.114(3) 0.115(2) 0.19(2) Uani 0.3394 1 d . . P . .
F3 F 0.5976(4) 0.2190(7) 0.0630(5) 0.132(3) Uani 0.8493 1 d . . P . .
F4 F 0.5508(3) 0.2367(5) 0.1466(5) 0.133(2) Uani 1 1 d . . . . .
F5 F 0.6055(11) 0.1108(9) 0.1449(13) 0.148(10) Uani 0.5947 1 d . . P . .
F6 F 0.8015(13) 0.189(4) 0.2840(19) 0.41(2) Uani 0.736 1 d . . P . .
F7 F 0.8127(10) 0.1299(10) 0.2194(17) 0.188(13) Uani 0.5571 1 d . . P . .
F8 F 0.835(2) 0.171(4) 0.1853(12) 0.27(3) Uani 0.4807 1 d . . P . .
F9 F 0.8630(6) 0.2632(14) 0.1897(13) 0.160(9) Uani 0.5308 1 d . . P . .
F11 F 0.8385(7) 0.2698(11) 0.2679(10) 0.195(7) Uani 0.8038 1 d . . P . .
F13 F 0.666(3) 0.166(5) 0.4985(18) 0.34(3) Uani 0.4904 1 d . . P . .
F14 F 0.6909(5) 0.2462(13) 0.5189(14) 0.115(6) Uani 0.4926 1 d . . P . .
F15 F 0.6617(13) 0.2536(13) 0.5864(17) 0.196(12) Uani 0.6037 1 d . . P . .
F16 F 0.6252(12) 0.178(3) 0.5942(12) 0.190(10) Uani 0.5084 1 d . . P . .
F17 F 0.6357(8) 0.1176(9) 0.5269(14) 0.177(13) Uani 0.6319 1 d . . P . .
F20 F 0.4229(16) 0.1324(19) 0.462(3) 0.20(2) Uani 0.388 1 d . . P . .
F21 F 0.3893(13) 0.207(4) 0.4910(13) 0.172(14) Uani 0.3989 1 d . . P . .
F22 F 0.3806(9) 0.2732(14) 0.444(3) 0.245(15) Uani 0.6389 1 d . . P . .
F24 F 0.4138(13) 0.245(2) 0.3849(11) 0.172(9) Uani 0.5293 1 d . . P . .
F26 F 0.4388(10) 0.146(2) 0.4112(16) 0.188(12) Uani 0.5642 1 d . . P . .
C53 C 1.0267(10) 0.4845(17) 0.7452(14) 0.273(12) Uani 1 1 d D U . . .
H53A H 1.002258 0.537682 0.725853 0.327 Uiso 1 1 calc R U . . .
H53B H 1.045279 0.514420 0.783138 0.327 Uiso 1 1 calc R U . . .
C52 C 0.9805(7) 0.4102(11) 0.7713(10) 0.189(7) Uani 1 1 d D . . . .
H52A H 0.967786 0.365100 0.736999 0.227 Uiso 1 1 calc R U . . .
H52B H 0.999602 0.369727 0.804621 0.227 Uiso 1 1 calc R U . . .
C54 C 1.0788(12) 0.469(4) 0.6994(19) 0.99(8) Uani 1 1 d D U . . .
H54A H 1.099638 0.531777 0.692573 1.483 Uiso 1 1 calc R U . . .
H54B H 1.106916 0.420463 0.717241 1.483 Uiso 1 1 calc R U . . .
H54C H 1.063312 0.444040 0.659179 1.483 Uiso 1 1 calc R U . . .

loop_
_atom_site_aniso_label
_atom_site_aniso_U_11
_atom_site_aniso_U_22
_atom_site_aniso_U_33
_atom_site_aniso_U_23
_atom_site_aniso_U_13
_atom_site_aniso_U_12
F1 0.0555(17) 0.0672(17) 0.064(2) 0.000(2) -0.0018(15) 0.0026(19)
N1 0.066(4) 0.065(3) 0.055(4) 0.009(3) 0.001(3) 0.005(3)
N2 0.060(3) 0.072(3) 0.066(4) -0.007(3) -0.001(3) -0.021(3)
N3 0.070(4) 0.063(3) 0.055(4) -0.005(3) -0.010(3) -0.008(3)
N4 0.056(3) 0.068(3) 0.065(4) -0.001(3) 0.000(3) 0.018(3)
N5 0.128(6) 0.072(4) 0.135(7) 0.001(6) -0.004(5) -0.014(5)
O1W 0.52(2) 0.089(5) 0.214(10) 0.006(9) 0.100(12) 0.054(11)
C1 0.063(4) 0.069(4) 0.059(5) 0.003(4) -0.014(3) 0.007(3)
C2 0.088(6) 0.091(5) 0.059(5) 0.015(4) -0.024(4) 0.010(4)
C3 0.090(6) 0.074(5) 0.059(5) 0.016(4) 0.002(4) -0.004(4)
C4 0.068(4) 0.049(3) 0.061(4) 0.003(3) 0.005(3) -0.002(3)
C5 0.070(5) 0.054(3) 0.069(5) 0.001(3) 0.006(4) -0.006(3)
C6 0.062(4) 0.058(4) 0.075(5) 0.002(4) 0.006(4) 0.000(3)
C7 0.067(5) 0.077(5) 0.119(8) -0.004(5) 0.020(5) -0.029(4)
C8 0.080(6) 0.096(6) 0.109(8) -0.006(5) -0.007(5) -0.042(5)
C9 0.058(4) 0.082(4) 0.075(6) -0.004(4) -0.005(4) -0.007(4)
C10 0.059(5) 0.096(6) 0.098(7) -0.013(5) -0.012(4) -0.009(4)
C11 0.066(5) 0.078(4) 0.078(6) -0.005(4) -0.022(4) -0.005(4)
C12 0.096(7) 0.104(6) 0.094(7) -0.027(6) -0.026(6) -0.014(5)
C13 0.112(8) 0.074(5) 0.084(6) -0.018(4) -0.026(5) 0.006(5)
C14 0.084(5) 0.056(4) 0.052(4) -0.003(3) -0.005(4) 0.002(3)
C15 0.077(5) 0.064(4) 0.052(4) 0.000(3) -0.002(4) 0.012(3)
C16 0.071(5) 0.059(4) 0.054(4) 0.001(3) 0.005(3) 0.019(3)
C17 0.085(5) 0.082(5) 0.075(6) 0.005(4) 0.012(4) 0.029(4)
C18 0.066(5) 0.094(5) 0.084(6) 0.011(4) 0.001(4) 0.031(4)
C19 0.049(4) 0.075(4) 0.071(5) 0.013(4) -0.007(3) 0.016(3)
C20 0.056(4) 0.102(6) 0.062(5) 0.012(4) -0.009(3) 0.006(4)
C21 0.109(7) 0.085(5) 0.092(7) 0.016(5) 0.045(5) -0.019(5)
C22 0.087(6) 0.121(7) 0.093(7) 0.010(5) -0.016(5) 0.030(5)
C23 0.069(6) 0.196(11) 0.118(9) -0.013(8) -0.029(6) -0.033(7)
C24 0.104(6) 0.081(5) 0.053(5) -0.002(4) 0.014(4) 0.010(5)
C25 0.077(5) 0.170(9) 0.080(7) 0.013(6) -0.019(5) 0.025(6)
C26 0.077(5) 0.104(6) 0.082(6) -0.008(5) -0.003(4) -0.026(5)
C27 0.061(4) 0.068(4) 0.062(4) -0.001(4) 0.002(3) 0.003(3)
C28 0.066(5) 0.058(4) 0.070(5) -0.003(3) -0.004(4) 0.004(3)
C29 0.073(5) 0.068(4) 0.083(6) -0.010(4) -0.005(4) 0.000(4)
C30 0.092(6) 0.061(4) 0.098(6) -0.014(5) -0.010(5) 0.020(4)
C31 0.070(5) 0.077(5) 0.109(7) -0.016(5) -0.017(4) 0.029(4)
C32 0.061(5) 0.076(5) 0.100(6) -0.014(4) -0.004(4) 0.002(4)
C33 0.088(7) 0.093(7) 0.121(10) -0.019(7) -0.024(6) 0.024(6)
C34 0.131(12) 0.111(9) 0.197(16) -0.055(11) -0.079(12) 0.067(9)
C35 0.065(4) 0.059(4) 0.052(4) 0.001(3) 0.003(3) 0.010(3)
C36 0.069(5) 0.060(4) 0.061(5) 0.001(3) -0.011(4) 0.004(3)
C37 0.077(5) 0.065(4) 0.082(6) 0.003(4) -0.014(4) 0.006(4)
C38 0.103(6) 0.061(4) 0.106(7) 0.002(5) -0.033(5) 0.004(4)
C39 0.080(5) 0.076(5) 0.090(7) 0.000(4) -0.015(4) -0.005(4)
C40 0.061(5) 0.077(5) 0.076(6) 0.000(4) -0.006(4) 0.006(4)
C41 0.122(10) 0.052(6) 0.172(14) 0.009(7) -0.054(10) 0.016(6)
C42 0.112(10) 0.109(9) 0.147(14) -0.014(10) -0.034(9) -0.004(8)
C43 0.110(8) 0.092(6) 0.132(10) -0.019(6) -0.022(6) 0.018(6)
C44 0.154(12) 0.156(10) 0.163(13) -0.049(10) 0.014(10) 0.036(10)
C45 0.131(13) 0.41(3) 0.26(3) -0.17(3) -0.028(14) 0.050(19)
C46 0.18(2) 0.51(5) 0.48(5) -0.34(5) -0.01(3) 0.01(3)
C47 0.171(12) 0.119(9) 0.191(17) -0.059(11) 0.048(12) -0.040(9)
C48 0.27(3) 0.22(2) 0.29(4) -0.06(2) -0.11(3) 0.001(19)
C49 0.35(3) 0.124(10) 0.142(15) -0.003(9) 0.008(16) 0.053(13)
C50 0.37(3) 0.23(2) 0.32(3) -0.17(2) 0.10(3) -0.20(2)
C51 0.165(11) 0.094(7) 0.148(12) 0.024(7) -0.027(9) -0.047(8)
C55 0.133(9) 0.105(8) 0.140(11) 0.027(7) 0.019(8) 0.016(6)
C56 0.37(3) 0.206(19) 0.152(17) 0.028(16) 0.04(2) 0.17(2)
C57 1.4(2) 0.13(2) 0.82(14) -0.14(4) 0.54(15) 0.00(5)
C58 0.62(6) 0.23(2) 0.21(2) -0.033(19) -0.17(3) 0.24(3)
F111 0.10(4) 0.13(5) 0.23(8) 0.09(5) -0.05(4) -0.02(3)
F2 0.14(2) 0.15(3) 0.26(4) -0.16(3) -0.09(2) 0.033(19)
F3 0.153(6) 0.143(6) 0.100(6) -0.014(5) -0.046(5) -0.011(5)
F4 0.107(4) 0.114(5) 0.177(7) -0.032(5) -0.018(4) -0.015(4)
F5 0.145(16) 0.036(6) 0.26(3) 0.030(11) -0.075(16) -0.016(7)
F6 0.28(3) 0.58(6) 0.35(4) 0.22(4) -0.14(3) 0.06(3)
F7 0.155(13) 0.075(6) 0.33(3) -0.008(12) -0.164(19) 0.036(7)
F8 0.32(4) 0.38(5) 0.119(15) -0.05(3) -0.02(2) 0.29(4)
F9 0.061(6) 0.149(13) 0.27(3) -0.026(14) 0.008(9) 0.024(8)
F11 0.189(11) 0.193(10) 0.205(16) -0.084(11) -0.111(12) 0.089(9)
F13 0.36(5) 0.39(5) 0.27(3) -0.11(5) -0.06(4) 0.34(5)
F14 0.056(6) 0.094(9) 0.20(2) 0.026(10) -0.017(8) 0.018(6)
F15 0.203(19) 0.125(11) 0.26(3) -0.014(13) -0.16(2) 0.049(10)
F16 0.20(2) 0.25(2) 0.114(13) 0.096(18) -0.006(13) 0.123(19)
F17 0.128(10) 0.065(6) 0.34(4) 0.018(10) -0.086(16) 0.012(6)
F20 0.15(3) 0.081(13) 0.38(6) 0.10(3) -0.13(3) -0.080(16)
F21 0.100(17) 0.29(4) 0.124(16) -0.07(2) 0.051(14) -0.12(2)
F22 0.089(10) 0.161(13) 0.48(5) -0.03(2) -0.115(18) 0.007(10)
F24 0.177(19) 0.20(2) 0.140(15) 0.024(12) -0.105(14) -0.089(16)
F26 0.151(13) 0.17(2) 0.24(3) -0.11(2) -0.030(18) -0.054(17)
C53 0.19(2) 0.27(2) 0.36(3) 0.06(3) -0.03(2) -0.05(2)
C52 0.144(12) 0.184(14) 0.24(2) 0.047(14) 0.037(13) -0.048(12)
C54 0.19(3) 0.95(12) 1.8(2) 0.89(13) -0.33(7) -0.23(5)

loop_
_atom_type_symbol
_atom_type_description
_atom_type_scat_dispersion_real
_atom_type_scat_dispersion_imag
_atom_type_scat_source
C C 0.0033 0.0016 'International Tables Vol C Tables 4.2.6.8 and 6.1.1.4'
H H 0.0000 0.0000 'International Tables Vol C Tables 4.2.6.8 and 6.1.1.4'
F F 0.0171 0.0103 'International Tables Vol C Tables 4.2.6.8 and 6.1.1.4'
N N 0.0061 0.0033 'International Tables Vol C Tables 4.2.6.8 and 6.1.1.4'
O O 0.0106 0.0060 'International Tables Vol C Tables 4.2.6.8 and 6.1.1.4'

loop_
_geom_angle_atom_site_label_1
_geom_angle_atom_site_label_2
_geom_angle_atom_site_label_3
_geom_angle
_geom_angle_site_symmetry_1
_geom_angle_site_symmetry_3
_geom_angle_publ_flag
C1 N1 C4 110.8(6) . . ?
C1 N1 H1 124.6 . . ?
C4 N1 H1 124.6 . . ?
C9 N2 C6 111.7(6) . . ?
C9 N2 H2 124.2 . . ?
C6 N2 H2 124.2 . . ?
C14 N3 C11 110.3(6) . . ?
C14 N3 H3 124.8 . . ?
C11 N3 H3 124.8 . . ?
C16 N4 C19 110.9(6) . . ?
C16 N4 H4 124.5 . . ?
C19 N4 H4 124.5 . . ?
C51 N5 C55 113.8(10) . . ?
C51 N5 C43 107.0(7) . . ?
C55 N5 C43 110.2(10) . . ?
C51 N5 C47 108.5(11) . . ?
C55 N5 C47 108.7(9) . . ?
C43 N5 C47 108.5(10) . . ?
H1W1 O1W H2W1 107.7 . . ?
N1 C1 C2 106.0(6) . . ?
N1 C1 C20 122.0(6) . . ?
C2 C1 C20 131.8(7) . . ?
C1 C2 C3 108.6(6) . . ?
C1 C2 H2A 125.7 . . ?
C3 C2 H2A 125.7 . . ?
C4 C3 C2 108.8(7) . . ?
C4 C3 H3A 125.6 . . ?
C2 C3 H3A 125.6 . . ?
C3 C4 N1 105.8(6) . . ?
C3 C4 C5 132.9(7) . . ?
N1 C4 C5 121.2(6) . . ?
C6 C5 C4 112.5(6) . . ?
C6 C5 C27 109.7(6) . . ?
C4 C5 C27 112.0(5) . . ?
C6 C5 C21 109.1(6) . . ?
C4 C5 C21 107.8(7) . . ?
C27 C5 C21 105.5(6) . . ?
C7 C6 N2 104.1(7) . . ?
C7 C6 C5 134.3(8) . . ?
N2 C6 C5 121.3(6) . . ?
C6 C7 C8 109.4(8) . . ?
C6 C7 H7 125.3 . . ?
C8 C7 H7 125.3 . . ?
C9 C8 C7 108.5(7) . . ?
C9 C8 H8 125.8 . . ?
C7 C8 H8 125.7 . . ?
N2 C9 C8 106.3(7) . . ?
N2 C9 C10 122.5(7) . . ?
C8 C9 C10 130.7(7) . . ?
C11 C10 C9 112.4(7) . . ?
C11 C10 C22 109.5(7) . . ?
C9 C10 C22 108.5(7) . . ?
C11 C10 C23 108.8(8) . . ?
C9 C10 C23 108.6(8) . . ?
C22 C10 C23 108.9(8) . . ?
C12 C11 N3 106.4(8) . . ?
C12 C11 C10 131.8(8) . . ?
N3 C11 C10 121.5(7) . . ?
C11 C12 C13 108.9(8) . . ?
C11 C12 H12 125.5 . . ?
C13 C12 H12 125.5 . . ?
C14 C13 C12 107.5(8) . . ?
C14 C13 H13 126.2 . . ?
C12 C13 H13 126.2 . . ?
N3 C14 C13 106.7(7) . . ?
N3 C14 C15 122.4(6) . . ?
C13 C14 C15 130.9(8) . . ?
C14 C15 C24 109.7(7) . . ?
C14 C15 C35 110.3(5) . . ?
C24 C15 C35 107.1(6) . . ?
C14 C15 C16 111.3(6) . . ?
C24 C15 C16 109.3(6) . . ?
C35 C15 C16 108.9(6) . . ?
N4 C16 C17 107.5(6) . . ?
N4 C16 C15 122.1(6) . . ?
C17 C16 C15 130.3(7) . . ?
C16 C17 C18 107.2(7) . . ?
C16 C17 H17 126.4 . . ?
C18 C17 H17 126.4 . . ?
C19 C18 C17 108.5(7) . . ?
C19 C18 H18 125.7 . . ?
C17 C18 H18 125.7 . . ?
C18 C19 N4 105.8(7) . . ?
C18 C19 C20 131.1(7) . . ?
N4 C19 C20 122.8(6) . . ?
C19 C20 C25 110.2(7) . . ?
C19 C20 C1 112.0(6) . . ?
C25 C20 C1 107.7(6) . . ?
C19 C20 C26 109.2(6) . . ?
C25 C20 C26 110.0(7) . . ?
C1 C20 C26 107.6(6) . . ?
C5 C21 H21A 109.5 . . ?
C5 C21 H21B 109.5 . . ?
H21A C21 H21B 109.5 . . ?
C5 C21 H21C 109.5 . . ?
H21A C21 H21C 109.5 . . ?
H21B C21 H21C 109.5 . . ?
C10 C22 H22A 109.5 . . ?
C10 C22 H22B 109.5 . . ?
H22A C22 H22B 109.5 . . ?
C10 C22 H22C 109.5 . . ?
H22A C22 H22C 109.5 . . ?
H22B C22 H22C 109.5 . . ?
C10 C23 H23A 109.5 . . ?
C10 C23 H23B 109.4 . . ?
H23A C23 H23B 109.5 . . ?
C10 C23 H23C 109.5 . . ?
H23A C23 H23C 109.5 . . ?
H23B C23 H23C 109.5 . . ?
C15 C24 H24A 109.5 . . ?
C15 C24 H24B 109.5 . . ?
H24A C24 H24B 109.5 . . ?
C15 C24 H24C 109.5 . . ?
H24A C24 H24C 109.5 . . ?
H24B C24 H24C 109.5 . . ?
C20 C25 H25A 109.4 . . ?
C20 C25 H25B 109.5 . . ?
H25A C25 H25B 109.5 . . ?
C20 C25 H25C 109.5 . . ?
H25A C25 H25C 109.5 . . ?
H25B C25 H25C 109.5 . . ?
C20 C26 H26A 109.5 . . ?
C20 C26 H26B 109.5 . . ?
H26A C26 H26B 109.5 . . ?
C20 C26 H26C 109.5 . . ?
H26A C26 H26C 109.5 . . ?
H26B C26 H26C 109.5 . . ?
C32 C27 C28 119.2(6) . . ?
C32 C27 C5 120.3(7) . . ?
C28 C27 C5 120.4(6) . . ?
C27 C28 C29 120.0(7) . . ?
C27 C28 H28 120.0 . . ?
C29 C28 H28 120.0 . . ?
C28 C29 C30 121.2(7) . . ?
C28 C29 C33 119.0(8) . . ?
C30 C29 C33 119.8(8) . . ?
C31 C30 C29 117.8(7) . . ?
C31 C30 H30 121.1 . . ?
C29 C30 H30 121.1 . . ?
C30 C31 C32 121.4(7) . . ?
C30 C31 C34 120.5(9) . . ?
C32 C31 C34 118.1(9) . . ?
C27 C32 C31 120.4(7) . . ?
C27 C32 H32 119.8 . . ?
C31 C32 H32 119.8 . . ?
F2 C33 F5 31(3) . . ?
F2 C33 F4 124(2) . . ?
F5 C33 F4 101.1(16) . . ?
F2 C33 F3 87(2) . . ?
F5 C33 F3 113.3(15) . . ?
F4 C33 F3 98.8(8) . . ?
F2 C33 F111 84(4) . . ?
F5 C33 F111 53(3) . . ?
F4 C33 F111 58(3) . . ?
F3 C33 F111 142(3) . . ?
F2 C33 C29 114.0(18) . . ?
F5 C33 C29 114.4(12) . . ?
F4 C33 C29 113.9(9) . . ?
F3 C33 C29 113.7(10) . . ?
F111 C33 C29 103(3) . . ?
F8 C34 F11 130(2) . . ?
F8 C34 F7 48(2) . . ?
F11 C34 F7 117.8(19) . . ?
F8 C34 F9 67(3) . . ?
F11 C34 F9 84.0(16) . . ?
F7 C34 F9 111(2) . . ?
F8 C34 F6 115(3) . . ?
F11 C34 F6 61(2) . . ?
F7 C34 F6 69(2) . . ?
F9 C34 F6 136.6(19) . . ?
F8 C34 C31 114(2) . . ?
F11 C34 C31 114.9(11) . . ?
F7 C34 C31 112.5(13) . . ?
F9 C34 C31 113.3(18) . . ?
F6 C34 C31 105.0(18) . . ?
C36 C35 C40 117.3(6) . . ?
C36 C35 C15 120.8(6) . . ?
C40 C35 C15 121.8(6) . . ?
C37 C36 C35 121.7(7) . . ?
C37 C36 H36 119.2 . . ?
C35 C36 H36 119.1 . . ?
C38 C37 C36 119.4(7) . . ?
C38 C37 C41 120.2(8) . . ?
C36 C37 C41 120.4(8) . . ?
C37 C38 C39 121.3(8) . . ?
C37 C38 H38 119.4 . . ?
C39 C38 H38 119.4 . . ?
C38 C39 C40 119.2(8) . . ?
C38 C39 C42 121.4(9) . . ?
C40 C39 C42 119.4(9) . . ?
C39 C40 C35 121.0(7) . . ?
C39 C40 H40 119.5 . . ?
C35 C40 H40 119.5 . . ?
F13 C41 F17 54(3) . . ?
F13 C41 F16 126(3) . . ?
F17 C41 F16 81.0(18) . . ?
F13 C41 F15 123(3) . . ?
F17 C41 F15 126.9(15) . . ?
F16 C41 F15 60.0(17) . . ?
F13 C41 F14 61(3) . . ?
F17 C41 F14 110.2(17) . . ?
F16 C41 F14 124.6(18) . . ?
F15 C41 F14 72.2(15) . . ?
F13 C41 C37 114(2) . . ?
F17 C41 C37 115.8(12) . . ?
F16 C41 C37 110.4(14) . . ?
F15 C41 C37 111.1(11) . . ?
F14 C41 C37 111.7(10) . . ?
F22 C42 F26 132(2) . . ?
F22 C42 F20 120(3) . . ?
F26 C42 F20 55(2) . . ?
F22 C42 F24 73(2) . . ?
F26 C42 F24 75(2) . . ?
F20 C42 F24 122(3) . . ?
F22 C42 F21 64(2) . . ?
F26 C42 F21 116(2) . . ?
F20 C42 F21 65(2) . . ?
F24 C42 F21 130(2) . . ?
F22 C42 C39 114.2(14) . . ?
F26 C42 C39 110.1(15) . . ?
F20 C42 C39 112.5(16) . . ?
F24 C42 C39 109.9(14) . . ?
F21 C42 C39 110.4(15) . . ?
C44 C43 N5 116.3(8) . . ?
C44 C43 H43A 108.2 . . ?
N5 C43 H43A 108.2 . . ?
C44 C43 H43B 108.2 . . ?
N5 C43 H43B 108.2 . . ?
H43A C43 H43B 107.4 . . ?
C43 C44 C45 104.8(10) . . ?
C43 C44 H44A 110.8 . . ?
C45 C44 H44A 110.8 . . ?
C43 C44 H44B 110.8 . . ?
C45 C44 H44B 110.8 . . ?
H44A C44 H44B 108.9 . . ?
C46 C45 C44 110.6(5) . . ?
C46 C45 H45A 109.5 . . ?
C44 C45 H45A 109.5 . . ?
C46 C45 H45B 109.6 . . ?
C44 C45 H45B 109.5 . . ?
H45A C45 H45B 108.1 . . ?
C45 C46 H46A 109.5 . . ?
C45 C46 H46B 109.5 . . ?
H46A C46 H46B 109.5 . . ?
C45 C46 H46C 109.5 . . ?
H46A C46 H46C 109.5 . . ?
H46B C46 H46C 109.5 . . ?
C48 C47 N5 125.9(14) . . ?
C48 C47 H47A 105.8 . . ?
N5 C47 H47A 105.8 . . ?
C48 C47 H47B 105.9 . . ?
N5 C47 H47B 105.9 . . ?
H47A C47 H47B 106.2 . . ?
C49 C48 C47 96.9(18) . . ?
C49 C48 H48A 112.3 . . ?
C47 C48 H48A 112.4 . . ?
C49 C48 H48B 112.4 . . ?
C47 C48 H48B 112.4 . . ?
H48A C48 H48B 109.9 . . ?
C48 C49 C50 87.5(17) . . ?
C48 C49 H49A 114.1 . . ?
C50 C49 H49A 114.1 . . ?
C48 C49 H49B 114.1 . . ?
C50 C49 H49B 114.1 . . ?
H49A C49 H49B 111.3 . . ?
C49 C50 H50A 109.5 . . ?
C49 C50 H50B 109.5 . . ?
H50A C50 H50B 109.5 . . ?
C49 C50 H50C 109.4 . . ?
H50A C50 H50C 109.5 . . ?
H50B C50 H50C 109.5 . . ?
N5 C51 C52 116.8(9) . . ?
N5 C51 H51A 108.1 . . ?
C52 C51 H51A 108.1 . . ?
N5 C51 H51B 108.1 . . ?
C52 C51 H51B 108.1 . . ?
H51A C51 H51B 107.3 . . ?
C56 C55 N5 117.9(10) . . ?
C56 C55 H55A 107.8 . . ?
N5 C55 H55A 107.9 . . ?
C56 C55 H55B 107.9 . . ?
N5 C55 H55B 107.9 . . ?
H55A C55 H55B 107.2 . . ?
C57 C56 C55 149(2) . . ?
C57 C56 H56A 99.6 . . ?
C55 C56 H56A 99.6 . . ?
C57 C56 H56B 99.6 . . ?
C55 C56 H56B 99.6 . . ?
H56A C56 H56B 104.1 . . ?
C56 C57 C58 106.0(19) . . ?
C56 C57 H57A 110.6 . . ?
C58 C57 H57A 110.5 . . ?
C56 C57 H57B 110.5 . . ?
C58 C57 H57B 110.5 . . ?
H57A C57 H57B 108.7 . . ?
C57 C58 H58A 109.5 . . ?
C57 C58 H58B 109.4 . . ?
H58A C58 H58B 109.5 . . ?
C57 C58 H58C 109.5 . . ?
H58A C58 H58C 109.5 . . ?
H58B C58 H58C 109.5 . . ?
F5 F111 F4 105(6) . . ?
F5 F111 C33 58(4) . . ?
F4 F111 C33 57(3) . . ?
F5 F2 C33 78(3) . . ?
C33 F4 F111 66(3) . . ?
F2 F5 F111 139(5) . . ?
F2 F5 C33 71(3) . . ?
F111 F5 C33 69(3) . . ?
F11 F6 C34 52.0(15) . . ?
F11 F6 F7 95(2) . . ?
C34 F6 F7 51.1(16) . . ?
F8 F7 C34 58(2) . . ?
F8 F7 F6 114(3) . . ?
C34 F7 F6 59.4(16) . . ?
F7 F8 C34 74(2) . . ?
F7 F8 F9 130(3) . . ?
C34 F8 F9 62(3) . . ?
C34 F9 F8 50.4(13) . . ?
C34 F9 F11 46.0(11) . . ?
F8 F9 F11 88.2(17) . . ?
C34 F11 F6 67(2) . . ?
C34 F11 F9 50.0(13) . . ?
F6 F11 F9 112(2) . . ?
F17 F13 C41 66(3) . . ?
F17 F13 F14 125(4) . . ?
C41 F13 F14 66(2) . . ?
F13 F14 C41 53(2) . . ?
F13 F14 F15 100(3) . . ?
C41 F14 F15 53.1(10) . . ?
F16 F15 C41 59.4(13) . . ?
F16 F15 F14 109(2) . . ?
C41 F15 F14 54.7(14) . . ?
C41 F16 F15 60.6(15) . . ?
C41 F16 F17 48.0(11) . . ?
F15 F16 F17 101(2) . . ?
F13 F17 C41 60.1(18) . . ?
F13 F17 F16 105(3) . . ?
C41 F17 F16 51.0(13) . . ?
F26 F20 C42 62.1(18) . . ?
F26 F20 F21 118(3) . . ?
C42 F20 F21 59.1(18) . . ?
C42 F21 F22 55.1(16) . . ?
C42 F21 F20 55.4(15) . . ?
F22 F21 F20 104(3) . . ?
C42 F22 F21 61.1(16) . . ?
C42 F22 F24 55.7(16) . . ?
F21 F22 F24 112(2) . . ?
C42 F24 F22 51.3(12) . . ?
C42 F24 F26 50.8(13) . . ?
F22 F24 F26 95.2(18) . . ?
F20 F26 C42 63(2) . . ?
F20 F26 F24 111(3) . . ?
C42 F26 F24 54.1(14) . . ?
C54 C53 C52 130(3) . . ?
C54 C53 H53A 104.7 . . ?
C52 C53 H53A 104.7 . . ?
C54 C53 H53B 104.7 . . ?
C52 C53 H53B 104.8 . . ?
H53A C53 H53B 105.7 . . ?
C51 C52 C53 112.3(15) . . ?
C51 C52 H52A 109.1 . . ?
C53 C52 H52A 109.2 . . ?
C51 C52 H52B 109.1 . . ?
C53 C52 H52B 109.1 . . ?
H52A C52 H52B 107.9 . . ?
C53 C54 H54A 109.5 . . ?
C53 C54 H54B 109.4 . . ?
H54A C54 H54B 109.5 . . ?
C53 C54 H54C 109.5 . . ?
H54A C54 H54C 109.5 . . ?
H54B C54 H54C 109.5 . . ?

loop_
_geom_bond_atom_site_label_1
_geom_bond_atom_site_label_2
_geom_bond_distance
_geom_bond_site_symmetry_2
_geom_bond_publ_flag
N1 C1 1.365(8) . ?
N1 C4 1.384(9) . ?
N1 H1 0.8600 . ?
N2 C9 1.357(9) . ?
N2 C6 1.391(9) . ?
N2 H2 0.8600 . ?
N3 C14 1.362(9) . ?
N3 C11 1.394(9) . ?
N3 H3 0.8600 . ?
N4 C16 1.352(9) . ?
N4 C19 1.375(9) . ?
N4 H4 0.8600 . ?
N5 C51 1.464(14) . ?
N5 C55 1.515(15) . ?
N5 C43 1.536(13) . ?
N5 C47 1.538(19) . ?
O1W H1W1 0.8501 . ?
O1W H2W1 0.8500 . ?
C1 C2 1.371(10) . ?
C1 C20 1.543(10) . ?
C2 C3 1.386(11) . ?
C2 H2A 0.9300 . ?
C3 C4 1.361(10) . ?
C3 H3A 0.9300 . ?
C4 C5 1.495(10) . ?
C5 C6 1.468(11) . ?
C5 C27 1.558(9) . ?
C5 C21 1.558(11) . ?
C6 C7 1.377(10) . ?
C7 C8 1.383(13) . ?
C7 H7 0.9300 . ?
C8 C9 1.364(11) . ?
C8 H8 0.9300 . ?
C9 C10 1.517(12) . ?
C10 C11 1.510(12) . ?
C10 C22 1.518(12) . ?
C10 C23 1.534(11) . ?
C11 C12 1.341(12) . ?
C12 C13 1.414(13) . ?
C12 H12 0.9300 . ?
C13 C14 1.371(11) . ?
C13 H13 0.9300 . ?
C14 C15 1.505(10) . ?
C15 C24 1.526(10) . ?
C15 C35 1.543(9) . ?
C15 C16 1.544(10) . ?
C16 C17 1.354(9) . ?
C17 C18 1.412(12) . ?
C17 H17 0.9300 . ?
C18 C19 1.360(10) . ?
C18 H18 0.9300 . ?
C19 C20 1.497(11) . ?
C20 C25 1.517(10) . ?
C20 C26 1.560(11) . ?
C21 H21A 0.9600 . ?
C21 H21B 0.9600 . ?
C21 H21C 0.9600 . ?
C22 H22A 0.9600 . ?
C22 H22B 0.9600 . ?
C22 H22C 0.9600 . ?
C23 H23A 0.9600 . ?
C23 H23B 0.9600 . ?
C23 H23C 0.9600 . ?
C24 H24A 0.9600 . ?
C24 H24B 0.9600 . ?
C24 H24C 0.9600 . ?
C25 H25A 0.9600 . ?
C25 H25B 0.9600 . ?
C25 H25C 0.9600 . ?
C26 H26A 0.9600 . ?
C26 H26B 0.9600 . ?
C26 H26C 0.9600 . ?
C27 C32 1.362(10) . ?
C27 C28 1.375(9) . ?
C28 C29 1.377(10) . ?
C28 H28 0.9300 . ?
C29 C30 1.389(11) . ?
C29 C33 1.464(13) . ?
C30 C31 1.357(11) . ?
C30 H30 0.9300 . ?
C31 C32 1.389(10) . ?
C31 C34 1.518(13) . ?
C32 H32 0.9300 . ?
C33 F2 1.28(3) . ?
C33 F5 1.325(18) . ?
C33 F4 1.329(11) . ?
C33 F3 1.344(14) . ?
C33 F111 1.45(7) . ?
C34 F8 1.15(3) . ?
C34 F11 1.239(18) . ?
C34 F7 1.308(19) . ?
C34 F9 1.32(3) . ?
C34 F6 1.45(3) . ?
C35 C36 1.379(9) . ?
C35 C40 1.396(10) . ?
C36 C37 1.371(10) . ?
C36 H36 0.9300 . ?
C37 C38 1.359(11) . ?
C37 C41 1.511(13) . ?
C38 C39 1.361(11) . ?
C38 H38 0.9300 . ?
C39 C40 1.380(10) . ?
C39 C42 1.541(14) . ?
C40 H40 0.9300 . ?
C41 F13 1.16(3) . ?
C41 F17 1.225(18) . ?
C41 F16 1.28(2) . ?
C41 F15 1.30(2) . ?
C41 F14 1.323(18) . ?
C42 F22 1.21(2) . ?
C42 F26 1.22(2) . ?
C42 F20 1.24(2) . ?
C42 F24 1.28(2) . ?
C42 F21 1.29(2) . ?
C43 C44 1.4998(14) . ?
C43 H43A 0.9700 . ?
C43 H43B 0.9700 . ?
C44 C45 1.5004(14) . ?
C44 H44A 0.9700 . ?
C44 H44B 0.9700 . ?
C45 C46 1.4997(14) . ?
C45 H45A 0.9700 . ?
C45 H45B 0.9700 . ?
C46 H46A 0.9600 . ?
C46 H46B 0.9600 . ?
C46 H46C 0.9600 . ?
C47 C48 1.519(12) . ?
C47 H47A 0.9700 . ?
C47 H47B 0.9700 . ?
C48 C49 1.446(12) . ?
C48 H48A 0.9700 . ?
C48 H48B 0.9700 . ?
C49 C50 1.531(12) . ?
C49 H49A 0.9700 . ?
C49 H49B 0.9700 . ?
C50 H50A 0.9600 . ?
C50 H50B 0.9600 . ?
C50 H50C 0.9600 . ?
C51 C52 1.499(6) . ?
C51 H51A 0.9700 . ?
C51 H51B 0.9700 . ?
C55 C56 1.503(7) . ?
C55 H55A 0.9700 . ?
C55 H55B 0.9700 . ?
C56 C57 1.496(7) . ?
C56 H56A 0.9700 . ?
C56 H56B 0.9700 . ?
C57 C58 1.499(7) . ?
C57 H57A 0.9700 . ?
C57 H57B 0.9700 . ?
C58 H58A 0.9600 . ?
C58 H58B 0.9600 . ?
C58 H58C 0.9600 . ?
F111 F5 1.24(9) . ?
F111 F4 1.35(6) . ?
F2 F5 0.70(6) . ?
F6 F11 1.38(4) . ?
F6 F7 1.57(5) . ?
F7 F8 1.01(4) . ?
F8 F9 1.38(6) . ?
F9 F11 1.71(3) . ?
F13 F17 1.09(7) . ?
F13 F14 1.27(6) . ?
F14 F15 1.54(3) . ?
F15 F16 1.29(3) . ?
F16 F17 1.63(3) . ?
F20 F26 1.13(4) . ?
F20 F21 1.37(4) . ?
F21 F22 1.32(4) . ?
F22 F24 1.48(4) . ?
F24 F26 1.52(3) . ?
C53 C54 1.498(7) . ?
C53 C52 1.509(7) . ?
C53 H53A 0.9700 . ?
C53 H53B 0.9700 . ?
C52 H52A 0.9700 . ?
C52 H52B 0.9700 . ?
C54 H54A 0.9600 . ?
C54 H54B 0.9600 . ?
C54 H54C 0.9600 . ?
